data_7101745
loop_
_publ_author_name
'Balazs, Gabor'
'Cloke, F Geoffrey N'
'Harrison, Andrew'
'Hitchcock, Peter B'
'Green, Jennifer'
'Summerscales, Owen T'

_publ_section_title
;
 Mn2 bis(pentalene): a mixed-spin bimetallic with two extremes of
 bonding within the same molecule.
;
_journal_issue 8
_journal_name_full 'Chemical communications (Cambridge, England)'
_journal_page_first 873
_journal_page_last 875
_journal_paper_doi 10.1039/b614765h
_journal_year 2007
_chemical_compound_source 'synthesis as described'
_chemical_formula_moiety 'C52 H92 Mn2 Si4'
_chemical_formula_sum 'C52 H92 Mn2 Si4'
_chemical_formula_weight 939.5
_chemical_name_systematic
;
?
;
_space_group_IT_number 15
_symmetry_cell_setting monoclinic
_symmetry_Int_Tables_number 15
_symmetry_space_group_name_Hall '-C 2yc'
_symmetry_space_group_name_H-M 'C 1 2/c 1'
_atom_sites_solution_hydrogens geom
_atom_sites_solution_primary direct
_atom_sites_solution_secondary difmap
_audit_conform_dict_location ftp://ftp.iucr.org/pub/cif_core.dic
_audit_conform_dict_name cif_core.dic
_audit_conform_dict_version 2.3
_audit_creation_date 2005-12-09T14:03:19-00:00
_audit_creation_method 'WinGX routine CIF_UPDATE'
_cell_angle_alpha 90
_cell_angle_beta 94.419(3)
_cell_angle_gamma 90
_cell_formula_units_Z 4
_cell_length_a 20.5816(9)
_cell_length_b 20.9291(11)
_cell_length_c 12.3807(4)
_cell_measurement_reflns_used 27008
_cell_measurement_temperature 173(2)
_cell_measurement_theta_max 22.986
_cell_measurement_theta_min 3.395
_cell_measurement_wavelength 0.71073
_cell_volume 5317.2(4)
_computing_cell_refinement 'HKL Scalepack (Otwinowski & Minor 1997)'
_computing_data_collection 'Collect (Nonius BV, 1997-2000)'
_computing_data_reduction 'HKL Denzo and Scalepack (Otwinowski & Minor 1997)'
_computing_molecular_graphics 'Ortep-3 for Windows (Farrugia, 1997)'
_computing_publication_material 'WinGX publication routines (Farrugia, 1999)'
_computing_structure_refinement 'SHELXL-97 (Sheldrick, 1997)'
_computing_structure_solution 'SHELXS-86 (Sheldrick, 1986)'
_diffrn_ambient_temperature 173(2)
_diffrn_detector 'CCD plate'
_diffrn_detector_area_resol_mean 9
_diffrn_measured_fraction_theta_full 0.993
_diffrn_measured_fraction_theta_max 0.993
_diffrn_measurement_device '95mm CCD camera on \k-goniostat'
_diffrn_measurement_device_type KappaCCD
_diffrn_measurement_method 'CCD rotation images, thick slices'
_diffrn_orient_matrix_type 'by Nonius Collect from scalepack cell'
_diffrn_orient_matrix_UB_11 -0.5838E-3
_diffrn_orient_matrix_UB_12 -0.424464E-1
_diffrn_orient_matrix_UB_13 0.369974E-1
_diffrn_orient_matrix_UB_21 0.377166E-1
_diffrn_orient_matrix_UB_22 0.134928E-1
_diffrn_orient_matrix_UB_23 0.506103E-1
_diffrn_orient_matrix_UB_31 -0.308532E-1
_diffrn_orient_matrix_UB_32 0.172976E-1
_diffrn_orient_matrix_UB_33 0.513097E-1
_diffrn_radiation_monochromator graphite
_diffrn_radiation_probe x-ray
_diffrn_radiation_type MoK\a
_diffrn_radiation_wavelength 0.71073
_diffrn_reflns_av_R_equivalents 0.1027
_diffrn_reflns_av_unetI/netI 0.0544
_diffrn_reflns_limit_h_max 22
_diffrn_reflns_limit_h_min -22
_diffrn_reflns_limit_k_max 22
_diffrn_reflns_limit_k_min -22
_diffrn_reflns_limit_l_max 13
_diffrn_reflns_limit_l_min -13
_diffrn_reflns_number 29478
_diffrn_reflns_theta_full 22.97
_diffrn_reflns_theta_max 22.97
_diffrn_reflns_theta_min 3.43
_diffrn_source 'Enraf Nonius FR590'
_exptl_absorpt_coefficient_mu 0.597
_exptl_absorpt_correction_T_max 0.960
_exptl_absorpt_correction_T_min 0.833
_exptl_absorpt_correction_type multi-scan
_exptl_absorpt_process_details
;
[c.f. r.h. blessing, acta cryst. (1995), a51, 33-38]
;
_exptl_crystal_colour black
_exptl_crystal_density_diffrn 1.174
_exptl_crystal_density_method 'not measured'
_exptl_crystal_description plate
_exptl_crystal_F_000 2040
_exptl_crystal_size_max 0.15
_exptl_crystal_size_mid 0.1
_exptl_crystal_size_min 0.05
_refine_diff_density_max 0.839
_refine_diff_density_min -0.653
_refine_diff_density_rms 0.077
_refine_ls_extinction_method none
_refine_ls_goodness_of_fit_ref 1.09
_refine_ls_hydrogen_treatment constr
_refine_ls_matrix_type full
_refine_ls_number_parameters 263
_refine_ls_number_reflns 3668
_refine_ls_number_restraints 0
_refine_ls_restrained_S_all 1.09
_refine_ls_R_factor_all 0.0977
_refine_ls_R_factor_gt 0.0672
_refine_ls_shift/su_max 0
_refine_ls_shift/su_mean 0
_refine_ls_structure_factor_coef Fsqd
_refine_ls_weighting_details 'calc w=1/[\s^2^(Fo^2^)+(0.0640P)^2^+31.7997P] where P=(Fo^2^+2Fc^2^)/3'
_refine_ls_weighting_scheme calc
_refine_ls_wR_factor_gt 0.1534
_refine_ls_wR_factor_ref 0.1683
_reflns_number_gt 2766
_reflns_number_total 3668
_reflns_threshold_expression >2sigma(I)
_cod_data_source_file b614765h.txt
_cod_data_source_block dec605
_cod_original_sg_symbol_H-M 'C 2/c'
_cod_database_code 7101745

loop_
_symmetry_equiv_pos_as_xyz
'x, y, z'
'x, -y, z+1/2'
'x+1/2, y+1/2, z'
'x+1/2, -y+1/2, z+1/2'
'-x, -y, -z'
'-x, y, -z-1/2'
'-x+1/2, -y+1/2, -z'
'-x+1/2, y+1/2, -z-1/2'

loop_
_atom_site_label
_atom_site_type_symbol
_atom_site_fract_x
_atom_site_fract_y
_atom_site_fract_z
_atom_site_U_iso_or_equiv
_atom_site_adp_type
_atom_site_occupancy
_atom_site_symmetry_multiplicity
_atom_site_calc_flag
_atom_site_refinement_flags
Mn1 Mn 0 0.21510(5) 0.25 0.0266(3) Uani 1 2 d S
Mn2 Mn 0 0.33978(7) 0.25 0.0577(5) Uani 1 2 d S
Si1 Si -0.11515(7) 0.13310(7) 0.42529(12) 0.0315(4) Uani 1 1 d .
Si2 Si 0.11876(7) 0.37572(7) 0.47701(11) 0.0277(4) Uani 1 1 d .
C1 C -0.0431(2) 0.1820(3) 0.3931(4) 0.0304(13) Uani 1 1 d .
C2 C 0.0221(2) 0.1575(2) 0.3852(4) 0.0294(13) Uani 1 1 d .
H2 H 0.0324 0.1134 0.3817 0.035 Uiso 1 1 calc R
C3 C 0.0686(2) 0.2069(3) 0.3834(4) 0.0314(13) Uani 1 1 d .
H3 H 0.1137 0.2024 0.3738 0.038 Uiso 1 1 calc R
C4 C 0.0337(2) 0.2656(2) 0.3992(4) 0.0257(12) Uani 1 1 d .
C5 C -0.0325(3) 0.2508(3) 0.4064(4) 0.0301(13) Uani 1 1 d .
C6 C -0.0673(3) 0.3095(3) 0.4209(4) 0.0316(13) Uani 1 1 d .
H6 H -0.1129 0.3142 0.4248 0.038 Uiso 1 1 calc R
C7 C -0.0211(2) 0.3576(3) 0.4283(4) 0.0336(13) Uani 1 1 d .
H7 H -0.0313 0.401 0.442 0.04 Uiso 1 1 calc R
C8 C 0.0447(2) 0.3352(2) 0.4130(4) 0.0306(13) Uani 1 1 d .
C9 C -0.0997(3) 0.1094(3) 0.5718(5) 0.0496(17) Uani 1 1 d .
H9 H -0.1362 0.0804 0.5888 0.06 Uiso 1 1 calc R
C10 C -0.1006(4) 0.1653(4) 0.6493(6) 0.085(3) Uani 1 1 d .
H10A H -0.1412 0.1894 0.6349 0.127 Uiso 1 1 calc R
H10B H -0.0633 0.1933 0.6392 0.127 Uiso 1 1 calc R
H10C H -0.0978 0.1495 0.724 0.127 Uiso 1 1 calc R
C11 C -0.0364(4) 0.0717(4) 0.5957(6) 0.076(2) Uani 1 1 d .
H11A H -0.0359 0.035 0.5467 0.113 Uiso 1 1 calc R
H11B H -0.0338 0.0567 0.6708 0.113 Uiso 1 1 calc R
H11C H 0.0009 0.0994 0.5848 0.113 Uiso 1 1 calc R
C12 C -0.1912(3) 0.1832(3) 0.4135(5) 0.0426(15) Uani 1 1 d .
H12 H -0.184 0.2172 0.47 0.051 Uiso 1 1 calc R
C13 C -0.2529(3) 0.1469(3) 0.4431(6) 0.064(2) Uani 1 1 d .
H13A H -0.2436 0.1246 0.5122 0.096 Uiso 1 1 calc R
H13B H -0.2654 0.1157 0.3863 0.096 Uiso 1 1 calc R
H13C H -0.2886 0.1773 0.4496 0.096 Uiso 1 1 calc R
C14 C -0.2045(3) 0.2190(3) 0.3067(5) 0.0480(16) Uani 1 1 d .
H14A H -0.1651 0.2421 0.2897 0.072 Uiso 1 1 calc R
H14B H -0.2402 0.2494 0.3131 0.072 Uiso 1 1 calc R
H14C H -0.2166 0.1884 0.2487 0.072 Uiso 1 1 calc R
C15 C -0.1189(3) 0.0575(3) 0.3384(5) 0.0454(16) Uani 1 1 d .
H15 H -0.0729 0.047 0.3251 0.054 Uiso 1 1 calc R
C16 C -0.1459(4) -0.0010(3) 0.3939(6) 0.074(2) Uani 1 1 d .
H16A H -0.1225 -0.0068 0.4652 0.11 Uiso 1 1 calc R
H16B H -0.1401 -0.039 0.3494 0.11 Uiso 1 1 calc R
H16C H -0.1924 0.0053 0.4027 0.11 Uiso 1 1 calc R
C17 C -0.1547(3) 0.0664(3) 0.2274(5) 0.0561(18) Uani 1 1 d .
H17A H -0.1369 0.1035 0.1915 0.084 Uiso 1 1 calc R
H17B H -0.2012 0.0732 0.2355 0.084 Uiso 1 1 calc R
H17C H -0.1492 0.0281 0.1835 0.084 Uiso 1 1 calc R
C18 C 0.1935(2) 0.3547(3) 0.4036(4) 0.0336(13) Uani 1 1 d .
H18 H 0.1906 0.3078 0.3886 0.04 Uiso 1 1 calc R
C19 C 0.2578(3) 0.3651(3) 0.4732(5) 0.0453(15) Uani 1 1 d .
H19A H 0.2556 0.3435 0.5431 0.068 Uiso 1 1 calc R
H19B H 0.2649 0.4109 0.4851 0.068 Uiso 1 1 calc R
H19C H 0.2939 0.3473 0.4357 0.068 Uiso 1 1 calc R
C20 C 0.1965(3) 0.3873(3) 0.2940(5) 0.0471(16) Uani 1 1 d .
H20A H 0.1556 0.38 0.2498 0.071 Uiso 1 1 calc R
H20B H 0.2329 0.3696 0.2569 0.071 Uiso 1 1 calc R
H20C H 0.2031 0.4333 0.3047 0.071 Uiso 1 1 calc R
C21 C 0.1313(3) 0.3455(3) 0.6211(4) 0.0385(14) Uani 1 1 d .
H21 H 0.1704 0.3678 0.6562 0.046 Uiso 1 1 calc R
C22 C 0.0740(3) 0.3605(4) 0.6878(5) 0.065(2) Uani 1 1 d .
H22A H 0.0653 0.4065 0.6856 0.098 Uiso 1 1 calc R
H22B H 0.0844 0.3472 0.763 0.098 Uiso 1 1 calc R
H22C H 0.0353 0.3374 0.6577 0.098 Uiso 1 1 calc R
C23 C 0.1451(3) 0.2739(3) 0.6258(5) 0.0530(17) Uani 1 1 d .
H23A H 0.1825 0.2643 0.5842 0.079 Uiso 1 1 calc R
H23B H 0.1068 0.2505 0.5949 0.079 Uiso 1 1 calc R
H23C H 0.1548 0.2608 0.7013 0.079 Uiso 1 1 calc R
C24 C 0.1011(3) 0.4649(3) 0.4825(5) 0.0374(14) Uani 1 1 d .
H24 H 0.063 0.4691 0.5274 0.045 Uiso 1 1 calc R
C25 C 0.1560(3) 0.5025(3) 0.5425(5) 0.0507(17) Uani 1 1 d .
H25A H 0.1683 0.4819 0.6121 0.076 Uiso 1 1 calc R
H25B H 0.1412 0.5462 0.5552 0.076 Uiso 1 1 calc R
H25C H 0.1937 0.5038 0.4988 0.076 Uiso 1 1 calc R
C26 C 0.0804(3) 0.4967(3) 0.3754(5) 0.0535(17) Uani 1 1 d .
H26A H 0.0449 0.4722 0.3379 0.08 Uiso 1 1 calc R
H26B H 0.1175 0.4984 0.3304 0.08 Uiso 1 1 calc R
H26C H 0.0653 0.5403 0.3886 0.08 Uiso 1 1 calc R

loop_
_atom_site_aniso_label
_atom_site_aniso_U_11
_atom_site_aniso_U_22
_atom_site_aniso_U_33
_atom_site_aniso_U_23
_atom_site_aniso_U_13
_atom_site_aniso_U_12
Mn1 0.0234(6) 0.0278(7) 0.0285(6) 0 0.0022(5) 0
Mn2 0.0872(12) 0.0365(8) 0.0461(9) 0 -0.0168(8) 0
Si1 0.0322(9) 0.0265(9) 0.0374(9) 0.0041(7) 0.0127(7) -0.0033(7)
Si2 0.0229(8) 0.0261(8) 0.0334(8) -0.0029(7) -0.0016(6) -0.0047(6)
C1 0.032(3) 0.034(3) 0.025(3) 0.008(2) 0.003(2) -0.001(3)
C2 0.035(3) 0.019(3) 0.034(3) 0.008(2) 0.002(2) 0.004(2)
C3 0.024(3) 0.039(3) 0.031(3) 0.002(3) -0.001(2) 0.008(3)
C4 0.027(3) 0.030(3) 0.020(3) 0.004(2) 0.004(2) 0.003(2)
C5 0.038(3) 0.030(3) 0.022(3) -0.003(2) -0.003(2) 0.001(3)
C6 0.024(3) 0.037(3) 0.034(3) -0.004(3) 0.004(2) 0.005(3)
C7 0.032(3) 0.030(3) 0.039(3) -0.006(3) -0.003(2) 0.000(3)
C8 0.025(3) 0.026(3) 0.040(3) -0.006(2) 0.000(2) -0.002(2)
C9 0.053(4) 0.053(4) 0.044(4) 0.009(3) 0.014(3) 0.009(3)
C10 0.117(7) 0.096(7) 0.041(4) -0.006(4) 0.004(4) 0.025(5)
C11 0.097(6) 0.081(6) 0.049(4) 0.010(4) 0.004(4) 0.013(5)
C12 0.039(3) 0.037(4) 0.053(4) 0.000(3) 0.013(3) -0.004(3)
C13 0.034(4) 0.065(5) 0.097(6) -0.001(4) 0.027(4) -0.007(3)
C14 0.027(3) 0.048(4) 0.068(4) 0.000(3) 0.000(3) 0.005(3)
C15 0.046(4) 0.032(3) 0.059(4) -0.009(3) 0.015(3) -0.010(3)
C16 0.092(6) 0.052(5) 0.079(5) -0.001(4) 0.024(4) -0.013(4)
C17 0.064(4) 0.046(4) 0.058(4) -0.014(3) 0.003(3) -0.010(3)
C18 0.030(3) 0.029(3) 0.042(3) -0.004(3) 0.005(2) -0.003(2)
C19 0.029(3) 0.048(4) 0.059(4) 0.001(3) 0.003(3) 0.001(3)
C20 0.046(4) 0.052(4) 0.045(4) -0.005(3) 0.014(3) -0.005(3)
C21 0.035(3) 0.048(4) 0.031(3) 0.000(3) -0.004(2) -0.005(3)
C22 0.068(5) 0.091(6) 0.036(4) 0.005(4) 0.010(3) 0.002(4)
C23 0.058(4) 0.049(4) 0.050(4) 0.015(3) -0.009(3) -0.010(3)
C24 0.035(3) 0.032(3) 0.045(4) -0.003(3) 0.004(3) -0.005(3)
C25 0.046(4) 0.033(4) 0.073(5) -0.018(3) 0.005(3) -0.006(3)
C26 0.074(5) 0.025(3) 0.061(4) 0.000(3) 0.001(3) 0.006(3)

loop_
_atom_type_symbol
_atom_type_description
_atom_type_scat_dispersion_real
_atom_type_scat_dispersion_imag
_atom_type_scat_source
C C 0.0033 0.0016 'International Tables Vol C Tables 4.2.6.8 and 6.1.1.4'
H H 0 0 'International Tables Vol C Tables 4.2.6.8 and 6.1.1.4'
Mn Mn 0.3368 0.7283 'International Tables Vol C Tables 4.2.6.8 and 6.1.1.4'
Si Si 0.0817 0.0704 'International Tables Vol C Tables 4.2.6.8 and 6.1.1.4'

loop_
_geom_angle_atom_site_label_1
_geom_angle_atom_site_label_2
_geom_angle_atom_site_label_3
_geom_angle
_geom_angle_site_symmetry_1
_geom_angle_site_symmetry_3
C2 Mn1 C2 109.4(3) 6_556 .
C2 Mn1 C3 39.4(2) 6_556 6_556
C2 Mn1 C3 132.7(2) . 6_556
C2 Mn1 C3 132.7(2) 6_556 .
C2 Mn1 C3 39.4(2) . .
C3 Mn1 C3 170.6(3) 6_556 .
C2 Mn1 C1 39.86(19) 6_556 6_556
C2 Mn1 C1 113.3(2) . 6_556
C3 Mn1 C1 67.7(2) 6_556 6_556
C3 Mn1 C1 109.1(2) . 6_556
C2 Mn1 C1 113.3(2) 6_556 .
C2 Mn1 C1 39.86(19) . .
C3 Mn1 C1 109.1(2) 6_556 .
C3 Mn1 C1 67.7(2) . .
C1 Mn1 C1 142.5(3) 6_556 .
C2 Mn1 C4 171.9(2) 6_556 .
C2 Mn1 C4 64.3(2) . .
C3 Mn1 C4 148.6(2) 6_556 .
C3 Mn1 C4 39.25(19) . .
C1 Mn1 C4 136.32(18) 6_556 .
C1 Mn1 C4 65.57(19) . .
C2 Mn1 C4 64.33(19) 6_556 6_556
C2 Mn1 C4 171.9(2) . 6_556
C3 Mn1 C4 39.25(19) 6_556 6_556
C3 Mn1 C4 148.6(2) . 6_556
C1 Mn1 C4 65.57(19) 6_556 6_556
C1 Mn1 C4 136.32(18) . 6_556
C4 Mn1 C4 122.4(3) . 6_556
C2 Mn1 C5 146.2(2) 6_556 .
C2 Mn1 C5 63.7(2) . .
C3 Mn1 C5 118.9(2) 6_556 .
C3 Mn1 C5 64.61(19) . .
C1 Mn1 C5 173.23(19) 6_556 .
C1 Mn1 C5 39.0(2) . .
C4 Mn1 C5 37.14(18) . .
C4 Mn1 C5 118.28(19) 6_556 .
C2 Mn1 C5 63.7(2) 6_556 6_556
C2 Mn1 C5 146.2(2) . 6_556
C3 Mn1 C5 64.61(19) 6_556 6_556
C3 Mn1 C5 118.9(2) . 6_556
C1 Mn1 C5 39.0(2) 6_556 6_556
C1 Mn1 C5 173.23(19) . 6_556
C4 Mn1 C5 118.28(19) . 6_556
C4 Mn1 C5 37.14(18) 6_556 6_556
C5 Mn1 C5 140.8(3) . 6_556
C2 Mn1 Mn2 125.31(15) 6_556 .
C2 Mn1 Mn2 125.31(15) . .
C3 Mn1 Mn2 94.72(15) 6_556 .
C3 Mn1 Mn2 94.72(15) . .
C1 Mn1 Mn2 108.74(15) 6_556 .
C1 Mn1 Mn2 108.74(15) . .
C4 Mn1 Mn2 61.20(13) . .
C4 Mn1 Mn2 61.20(13) 6_556 .
C5 Mn1 Mn2 70.39(14) . .
C5 Mn1 Mn2 70.39(14) 6_556 .
C8 Mn2 C8 174.9(3) 6_556 .
C8 Mn2 C7 143.44(18) 6_556 .
C8 Mn2 C7 37.90(18) . .
C8 Mn2 C7 37.90(18) 6_556 6_556
C8 Mn2 C7 143.44(18) . 6_556
C7 Mn2 C7 161.4(3) . 6_556
C8 Mn2 C4 36.59(18) 6_556 6_556
C8 Mn2 C4 138.38(19) . 6_556
C7 Mn2 C4 138.79(18) . 6_556
C7 Mn2 C4 56.68(18) 6_556 6_556
C8 Mn2 C4 138.38(19) 6_556 .
C8 Mn2 C4 36.59(18) . .
C7 Mn2 C4 56.68(18) . .
C7 Mn2 C4 138.79(18) 6_556 .
C4 Mn2 C4 102.2(2) 6_556 .
C8 Mn2 Mn1 87.47(14) 6_556 .
C8 Mn2 Mn1 87.47(14) . .
C7 Mn2 Mn1 99.30(14) . .
C7 Mn2 Mn1 99.30(14) 6_556 .
C4 Mn2 Mn1 51.08(12) 6_556 .
C4 Mn2 Mn1 51.08(12) . .
C1 Si1 C12 110.3(2) . .
C1 Si1 C9 105.8(3) . .
C12 Si1 C9 107.4(3) . .
C1 Si1 C15 109.4(2) . .
C12 Si1 C15 114.9(3) . .
C9 Si1 C15 108.7(3) . .
C8 Si2 C21 107.2(3) . .
C8 Si2 C18 110.9(2) . .
C21 Si2 C18 108.5(2) . .
C8 Si2 C24 108.0(2) . .
C21 Si2 C24 107.8(3) . .
C18 Si2 C24 114.1(2) . .
C2 C1 C5 103.0(4) . .
C2 C1 Si1 125.2(4) . .
C5 C1 Si1 128.9(4) . .
C2 C1 Mn1 67.4(3) . .
C5 C1 Mn1 73.1(3) . .
Si1 C1 Mn1 137.2(3) . .
C3 C2 C1 112.1(5) . .
C3 C2 Mn1 70.7(3) . .
C1 C2 Mn1 72.7(3) . .
C3 C2 H2 124 . .
C1 C2 H2 124 . .
Mn1 C2 H2 124.1 . .
C2 C3 C4 106.1(4) . .
C2 C3 Mn1 69.9(3) . .
C4 C3 Mn1 74.1(3) . .
C2 C3 H3 126.9 . .
C4 C3 H3 126.9 . .
Mn1 C3 H3 121 . .
C5 C4 C3 108.3(5) . .
C5 C4 C8 110.4(4) . .
C3 C4 C8 141.3(5) . .
C5 C4 Mn1 72.6(3) . .
C3 C4 Mn1 66.7(3) . .
C8 C4 Mn1 127.3(3) . .
C5 C4 Mn2 88.2(3) . .
C3 C4 Mn2 123.2(3) . .
C8 C4 Mn2 60.0(3) . .
Mn1 C4 Mn2 67.72(13) . .
C4 C5 C6 108.2(5) . .
C4 C5 C1 110.3(5) . .
C6 C5 C1 141.5(5) . .
C4 C5 Mn1 70.2(3) . .
C6 C5 Mn1 125.5(4) . .
C1 C5 Mn1 67.9(3) . .
C7 C6 C5 106.5(4) . .
C7 C6 H6 126.7 . .
C5 C6 H6 126.7 . .
C6 C7 C8 113.4(5) . .
C6 C7 Mn2 89.9(3) . .
C8 C7 Mn2 65.1(3) . .
C6 C7 H7 123.3 . .
C8 C7 H7 123.3 . .
Mn2 C7 H7 112.6 . .
C7 C8 C4 101.4(4) . .
C7 C8 Si2 122.4(4) . .
C4 C8 Si2 127.3(4) . .
C7 C8 Mn2 77.0(3) . .
C4 C8 Mn2 83.4(3) . .
Si2 C8 Mn2 130.8(3) . .
C10 C9 C11 109.1(6) . .
C10 C9 Si1 113.4(5) . .
C11 C9 Si1 113.6(4) . .
C10 C9 H9 106.8 . .
C11 C9 H9 106.8 . .
Si1 C9 H9 106.8 . .
C9 C10 H10A 109.5 . .
C9 C10 H10B 109.5 . .
H10A C10 H10B 109.5 . .
C9 C10 H10C 109.5 . .
H10A C10 H10C 109.5 . .
H10B C10 H10C 109.5 . .
C9 C11 H11A 109.5 . .
C9 C11 H11B 109.5 . .
H11A C11 H11B 109.5 . .
C9 C11 H11C 109.5 . .
H11A C11 H11C 109.5 . .
H11B C11 H11C 109.5 . .
C14 C12 C13 110.6(5) . .
C14 C12 Si1 115.6(4) . .
C13 C12 Si1 113.6(4) . .
C14 C12 H12 105.3 . .
C13 C12 H12 105.3 . .
Si1 C12 H12 105.3 . .
C12 C13 H13A 109.5 . .
C12 C13 H13B 109.5 . .
H13A C13 H13B 109.5 . .
C12 C13 H13C 109.5 . .
H13A C13 H13C 109.5 . .
H13B C13 H13C 109.5 . .
C12 C14 H14A 109.5 . .
C12 C14 H14B 109.5 . .
H14A C14 H14B 109.5 . .
C12 C14 H14C 109.5 . .
H14A C14 H14C 109.5 . .
H14B C14 H14C 109.5 . .
C17 C15 C16 109.7(5) . .
C17 C15 Si1 113.9(4) . .
C16 C15 Si1 114.2(4) . .
C17 C15 H15 106.1 . .
C16 C15 H15 106.1 . .
Si1 C15 H15 106.1 . .
C15 C16 H16A 109.5 . .
C15 C16 H16B 109.5 . .
H16A C16 H16B 109.5 . .
C15 C16 H16C 109.5 . .
H16A C16 H16C 109.5 . .
H16B C16 H16C 109.5 . .
C15 C17 H17A 109.5 . .
C15 C17 H17B 109.5 . .
H17A C17 H17B 109.5 . .
C15 C17 H17C 109.5 . .
H17A C17 H17C 109.5 . .
H17B C17 H17C 109.5 . .
C20 C18 C19 110.0(5) . .
C20 C18 Si2 114.4(4) . .
C19 C18 Si2 113.2(4) . .
C20 C18 H18 106.2 . .
C19 C18 H18 106.2 . .
Si2 C18 H18 106.2 . .
C18 C19 H19A 109.5 . .
C18 C19 H19B 109.5 . .
H19A C19 H19B 109.5 . .
C18 C19 H19C 109.5 . .
H19A C19 H19C 109.5 . .
H19B C19 H19C 109.5 . .
C18 C20 H20A 109.5 . .
C18 C20 H20B 109.5 . .
H20A C20 H20B 109.5 . .
C18 C20 H20C 109.5 . .
H20A C20 H20C 109.5 . .
H20B C20 H20C 109.5 . .
C22 C21 C23 109.3(5) . .
C22 C21 Si2 112.8(4) . .
C23 C21 Si2 112.1(4) . .
C22 C21 H21 107.5 . .
C23 C21 H21 107.5 . .
Si2 C21 H21 107.5 . .
C21 C22 H22A 109.5 . .
C21 C22 H22B 109.5 . .
H22A C22 H22B 109.5 . .
C21 C22 H22C 109.5 . .
H22A C22 H22C 109.5 . .
H22B C22 H22C 109.5 . .
C21 C23 H23A 109.5 . .
C21 C23 H23B 109.5 . .
H23A C23 H23B 109.5 . .
C21 C23 H23C 109.5 . .
H23A C23 H23C 109.5 . .
H23B C23 H23C 109.5 . .
C26 C24 C25 110.3(5) . .
C26 C24 Si2 116.2(4) . .
C25 C24 Si2 112.9(4) . .
C26 C24 H24 105.5 . .
C25 C24 H24 105.5 . .
Si2 C24 H24 105.5 . .
C24 C25 H25A 109.5 . .
C24 C25 H25B 109.5 . .
H25A C25 H25B 109.5 . .
C24 C25 H25C 109.5 . .
H25A C25 H25C 109.5 . .
H25B C25 H25C 109.5 . .
C24 C26 H26A 109.5 . .
C24 C26 H26B 109.5 . .
H26A C26 H26B 109.5 . .
C24 C26 H26C 109.5 . .
H26A C26 H26C 109.5 . .
H26B C26 H26C 109.5 . .

loop_
_geom_bond_atom_site_label_1
_geom_bond_atom_site_label_2
_geom_bond_distance
_geom_bond_site_symmetry_2
Mn1 C2 2.084(5) 6_556
Mn1 C2 2.084(5) .
Mn1 C3 2.095(5) 6_556
Mn1 C3 2.095(5) .
Mn1 C1 2.156(5) 6_556
Mn1 C1 2.156(5) .
Mn1 C4 2.194(5) .
Mn1 C4 2.194(5) 6_556
Mn1 C5 2.225(5) .
Mn1 C5 2.225(5) 6_556
Mn1 Mn2 2.6093(18) .
Mn2 C8 2.154(5) 6_556
Mn2 C8 2.154(5) .
Mn2 C7 2.313(5) .
Mn2 C7 2.313(5) 6_556
Mn2 C4 2.471(5) 6_556
Mn2 C4 2.471(5) .
Si1 C1 1.870(5) .
Si1 C12 1.881(6) .
Si1 C9 1.883(6) .
Si1 C15 1.911(6) .
Si2 C8 1.867(5) .
Si2 C21 1.892(5) .
Si2 C18 1.897(5) .
Si2 C24 1.903(6) .
C1 C2 1.447(7) .
C1 C5 1.463(8) .
C2 C3 1.408(7) .
C2 H2 0.95 .
C3 C4 1.444(7) .
C3 H3 0.95 .
C4 C5 1.408(7) .
C4 C8 1.483(7) .
C5 C6 1.440(7) .
C6 C7 1.383(7) .
C6 H6 0.95 .
C7 C8 1.459(7) .
C7 H7 0.95 .
C9 C10 1.515(10) .
C9 C11 1.531(9) .
C9 H9 1 .
C10 H10A 0.98 .
C10 H10B 0.98 .
C10 H10C 0.98 .
C11 H11A 0.98 .
C11 H11B 0.98 .
C11 H11C 0.98 .
C12 C14 1.525(8) .
C12 C13 1.547(8) .
C12 H12 1 .
C13 H13A 0.98 .
C13 H13B 0.98 .
C13 H13C 0.98 .
C14 H14A 0.98 .
C14 H14B 0.98 .
C14 H14C 0.98 .
C15 C17 1.520(9) .
C15 C16 1.529(9) .
C15 H15 1 .
C16 H16A 0.98 .
C16 H16B 0.98 .
C16 H16C 0.98 .
C17 H17A 0.98 .
C17 H17B 0.98 .
C17 H17C 0.98 .
C18 C20 1.525(8) .
C18 C19 1.538(7) .
C18 H18 1 .
C19 H19A 0.98 .
C19 H19B 0.98 .
C19 H19C 0.98 .
C20 H20A 0.98 .
C20 H20B 0.98 .
C20 H20C 0.98 .
C21 C22 1.524(8) .
C21 C23 1.526(8) .
C21 H21 1 .
C22 H22A 0.98 .
C22 H22B 0.98 .
C22 H22C 0.98 .
C23 H23A 0.98 .
C23 H23B 0.98 .
C23 H23C 0.98 .
C24 C26 1.517(8) .
C24 C25 1.522(8) .
C24 H24 1 .
C25 H25A 0.98 .
C25 H25B 0.98 .
C25 H25C 0.98 .
C26 H26A 0.98 .
C26 H26B 0.98 .
C26 H26C 0.98 .
